data_4502227
loop_
_publ_author_name
'Lin, Jian-Di'
'Long, Xi-Fa'
'Lin, Ping'
'Du, Shao-Wu'

_publ_section_title
;
 A Series of Cation-Templated, Polycarboxylate-Based Cd(II) or
 Cd(II)/Li(I) Frameworks with Second-Order Nonlinear Optical and
 Ferroelectric Properties
;
_journal_issue 1
_journal_name_full 'Crystal Growth &amp; Design'
_journal_page_first 146
_journal_paper_doi 10.1021/cg9007476
_journal_volume 10
_journal_year 2010
_chemical_formula_sum 'C19 H14 Cd Li N O9'
_chemical_formula_weight 519.65
_chemical_name_systematic
; 
 ? 
;
_space_group_IT_number 15
_symmetry_cell_setting monoclinic
_symmetry_space_group_name_Hall '-C 2yc'
_symmetry_space_group_name_H-M 'C 1 2/c 1'
_atom_sites_solution_hydrogens geom
_atom_sites_solution_primary direct
_atom_sites_solution_secondary difmap
_audit_creation_method SHELXL-97
_cell_angle_alpha 90.00
_cell_angle_beta 102.325(3)
_cell_angle_gamma 90.00
_cell_formula_units_Z 4
_cell_length_a 6.5909(3)
_cell_length_b 34.7650(17)
_cell_length_c 10.3821(5)
_cell_measurement_reflns_used 3416
_cell_measurement_temperature 293(2)
_cell_measurement_theta_max 27.4758
_cell_measurement_theta_min 3.0863
_cell_volume 2324.05(19)
_computing_cell_refinement 'CrystalClear (Rigaku/MSC Inc., 2005)'
_computing_data_collection 'CrystalClear (Rigaku/MSC Inc., 2005)'
_computing_data_reduction 'CrystalClear (Rigaku/MSC Inc., 2005)'
_computing_structure_refinement 'SHELXL-97 (Sheldrick, 1997)'
_computing_structure_solution 'SHELXS-97 (Sheldrick, 1990)'
_diffrn_ambient_temperature 293(2)
_diffrn_detector_area_resol_mean 14.6306
_diffrn_measured_fraction_theta_full 0.993
_diffrn_measured_fraction_theta_max 0.993
_diffrn_measurement_device_type 'Mercury70 (2x2 bin mode)'
_diffrn_measurement_method CCD_Profile_fitting
_diffrn_radiation_monochromator 'Graphite Monochromator'
_diffrn_radiation_source 'fine-focus sealed tube'
_diffrn_radiation_type MoK\a
_diffrn_radiation_wavelength 0.71073
_diffrn_reflns_av_R_equivalents 0.0166
_diffrn_reflns_av_sigmaI/netI 0.0165
_diffrn_reflns_limit_h_max 8
_diffrn_reflns_limit_h_min -8
_diffrn_reflns_limit_k_max 39
_diffrn_reflns_limit_k_min -44
_diffrn_reflns_limit_l_max 13
_diffrn_reflns_limit_l_min -13
_diffrn_reflns_number 8810
_diffrn_reflns_theta_full 27.48
_diffrn_reflns_theta_max 27.48
_diffrn_reflns_theta_min 3.09
_exptl_absorpt_coefficient_mu 0.985
_exptl_absorpt_correction_T_max 1.0000
_exptl_absorpt_correction_T_min 0.7679
_exptl_absorpt_correction_type multi-scan
_exptl_crystal_colour colorless
_exptl_crystal_density_diffrn 1.485
_exptl_crystal_density_method 'not measured'
_exptl_crystal_description prism
_exptl_crystal_F_000 1032
_exptl_crystal_size_max 0.50
_exptl_crystal_size_mid 0.35
_exptl_crystal_size_min 0.15
_refine_diff_density_max 0.997
_refine_diff_density_min -0.506
_refine_diff_density_rms 0.081
_refine_ls_extinction_method none
_refine_ls_goodness_of_fit_ref 1.050
_refine_ls_hydrogen_treatment mixed
_refine_ls_matrix_type full
_refine_ls_number_parameters 160
_refine_ls_number_reflns 2659
_refine_ls_number_restraints 0
_refine_ls_restrained_S_all 1.050
_refine_ls_R_factor_all 0.0261
_refine_ls_R_factor_gt 0.0247
_refine_ls_shift/su_max 0.001
_refine_ls_shift/su_mean 0.000
_refine_ls_structure_factor_coef Fsqd
_refine_ls_weighting_details 'calc w=1/[\s^2^(Fo^2^)+(0.0535P)^2^+2.0042P] where P=(Fo^2^+2Fc^2^)/3'
_refine_ls_weighting_scheme calc
_refine_ls_wR_factor_gt 0.0741
_refine_ls_wR_factor_ref 0.0758
_reflns_number_gt 2544
_reflns_number_total 2659
_reflns_threshold_expression >2sigma(I)
_cod_data_source_file cg9007476_si_003.cif
_cod_data_source_block 1
_cod_depositor_comments
;
The following automatic conversions were performed:

'_symmetry_cell_setting' value 'Monoclinic' changed to 'monoclinic'
according to /home/saulius/struct/CIF-dictionaries/cif_core.dic
dictionary named 'cif_core.dic' version 2.4.2 from
2011-04-26.

'_exptl_absorpt_correction_type' value 'Multi-scan'
changed to 'multi-scan' according to
/home/saulius/struct/CIF-dictionaries/cif_core.dic dictionary named
'cif_core.dic' version 2.4.2 from 2011-04-26.

Automatic conversion script
Id: cif_fix_values 1715 2011-07-08 13:25:40Z adriana 
;
_cod_original_sg_symbol_H-M C2/c
_cod_database_code 4502227

loop_
_symmetry_equiv_pos_as_xyz
'x, y, z'
'-x, y, -z+1/2'
'x+1/2, y+1/2, z'
'-x+1/2, y+1/2, -z+1/2'
'-x, -y, -z'
'x, -y, z-1/2'
'-x+1/2, -y+1/2, -z'
'x+1/2, -y+1/2, z-1/2'

loop_
_atom_site_label
_atom_site_type_symbol
_atom_site_fract_x
_atom_site_fract_y
_atom_site_fract_z
_atom_site_U_iso_or_equiv
_atom_site_adp_type
_atom_site_occupancy
_atom_site_symmetry_multiplicity
_atom_site_calc_flag
_atom_site_refinement_flags
Cd1 Cd 1.0000 0.120076(5) -0.7500 0.02187(9) Uani 1 2 d S
O1 O 1.0458(3) 0.16999(6) -0.5975(2) 0.0475(5) Uani 1 1 d .
O2 O 0.7162(3) 0.15434(5) -0.6508(2) 0.0539(5) Uani 1 1 d .
O3 O 0.6766(2) 0.09088(4) -0.83297(16) 0.0327(3) Uani 1 1 d .
O4 O 0.9360(3) 0.06750(5) -0.90992(18) 0.0394(4) Uani 1 1 d .
O5 O 1.0100(12) -0.0833(2) -0.6663(6) 0.101(2) Uani 0.50 1 d P
N1 N 1.5000 0.14238(19) -0.2500 0.0911(17) Uani 1 2 d S
C1 C 0.8579(4) 0.17696(7) -0.6024(2) 0.0361(5) Uani 1 1 d .
C2 C 0.7999(3) 0.21487(6) -0.5489(2) 0.0303(4) Uani 1 1 d .
C3 C 0.5942(4) 0.22562(6) -0.5650(2) 0.0361(5) Uani 1 1 d .
H3 H 0.5031 0.2097 -0.6054 0.050(8) Uiso 1 1 d R
C4 C 0.9564(3) 0.23951(7) -0.4839(2) 0.0366(5) Uani 1 1 d .
H4 H 1.1083 0.2330 -0.4709 0.053(9) Uiso 1 1 d R
C5 C 0.7534(3) 0.06538(6) -0.89530(19) 0.0261(4) Uani 1 1 d .
C6 C 0.6202(3) 0.03189(6) -0.95071(19) 0.0259(4) Uani 1 1 d .
C7 C 0.4218(3) 0.02765(6) -0.9272(2) 0.0320(5) Uani 1 1 d .
H7 H 0.3613 0.0471 -0.8848 0.045(8) Uiso 1 1 d R
C8 C 0.6968(3) 0.00408(7) -1.0245(2) 0.0332(5) Uani 1 1 d .
H8 H 0.8325 0.0057 -1.0398 0.040(7) Uiso 1 1 d R
C9 C 1.514(3) 0.1302(3) -0.1262(9) 0.134(5) Uani 0.50 1 d P
H9A H 1.3828 0.1198 -0.1174 0.201 Uiso 0.50 1 calc PR
H9B H 1.5498 0.1515 -0.0666 0.201 Uiso 0.50 1 calc PR
H9C H 1.6190 0.1107 -0.1058 0.201 Uiso 0.50 1 calc PR
C10 C 1.7100(18) 0.1664(4) -0.2370(11) 0.137(5) Uani 0.50 1 d P
H10A H 1.7199 0.1761 -0.3220 0.206 Uiso 0.50 1 calc PR
H10B H 1.8267 0.1500 -0.2038 0.206 Uiso 0.50 1 calc PR
H10C H 1.7098 0.1875 -0.1775 0.206 Uiso 0.50 1 calc PR
C11 C 1.0000 -0.0516(3) -0.7500 0.127(3) Uani 1 2 d S
Li1 Li 0.5000 0.12293(16) -0.7500 0.0312(12) Uani 1 2 d S

loop_
_atom_site_aniso_label
_atom_site_aniso_U_11
_atom_site_aniso_U_22
_atom_site_aniso_U_33
_atom_site_aniso_U_23
_atom_site_aniso_U_13
_atom_site_aniso_U_12
Cd1 0.02228(12) 0.01454(13) 0.02906(13) 0.000 0.00605(8) 0.000
O1 0.0497(10) 0.0362(10) 0.0550(11) -0.0154(8) 0.0079(8) 0.0139(8)
O2 0.0618(12) 0.0308(9) 0.0674(12) -0.0251(9) 0.0097(10) -0.0079(9)
O3 0.0355(8) 0.0234(8) 0.0413(8) -0.0115(6) 0.0130(6) -0.0052(6)
O4 0.0311(8) 0.0378(9) 0.0527(10) -0.0194(8) 0.0168(7) -0.0122(7)
O5 0.130(5) 0.118(5) 0.065(3) -0.001(3) 0.045(4) -0.002(4)
N1 0.086(3) 0.148(5) 0.0336(18) 0.000 -0.0007(19) 0.000
C1 0.0503(13) 0.0235(11) 0.0336(10) -0.0071(8) 0.0069(10) 0.0056(9)
C2 0.0351(10) 0.0221(10) 0.0329(10) -0.0076(8) 0.0053(8) 0.0005(8)
C3 0.0317(10) 0.0252(11) 0.0479(12) -0.0134(9) 0.0006(9) -0.0054(9)
C4 0.0282(10) 0.0306(12) 0.0497(13) -0.0126(10) 0.0054(9) 0.0005(9)
C5 0.0301(9) 0.0211(9) 0.0276(9) -0.0040(7) 0.0077(7) -0.0037(7)
C6 0.0273(9) 0.0223(10) 0.0292(9) -0.0063(7) 0.0084(7) -0.0040(7)
C7 0.0293(10) 0.0283(11) 0.0421(11) -0.0160(9) 0.0156(9) -0.0043(8)
C8 0.0256(9) 0.0321(11) 0.0459(12) -0.0158(9) 0.0161(9) -0.0066(8)
C9 0.185(14) 0.170(11) 0.051(5) 0.055(6) 0.033(7) 0.029(10)
C10 0.109(8) 0.171(12) 0.108(7) 0.055(8) -0.030(6) -0.082(8)
C11 0.206(10) 0.120(6) 0.065(4) 0.000 0.054(5) 0.000
Li1 0.019(2) 0.042(3) 0.034(3) 0.000 0.009(2) 0.000

loop_
_atom_type_symbol
_atom_type_description
_atom_type_scat_dispersion_real
_atom_type_scat_dispersion_imag
_atom_type_scat_source
C C 0.0033 0.0016 'International Tables Vol C Tables 4.2.6.8 and 6.1.1.4'
H H 0.0000 0.0000 'International Tables Vol C Tables 4.2.6.8 and 6.1.1.4'
Cd Cd -0.8075 1.2024 'International Tables Vol C Tables 4.2.6.8 and 6.1.1.4'
Li Li -0.0003 0.0001 'International Tables Vol C Tables 4.2.6.8 and 6.1.1.4'
N N 0.0061 0.0033 'International Tables Vol C Tables 4.2.6.8 and 6.1.1.4'
O O 0.0106 0.0060 'International Tables Vol C Tables 4.2.6.8 and 6.1.1.4'

loop_
_geom_angle_atom_site_label_1
_geom_angle_atom_site_label_2
_geom_angle_atom_site_label_3
_geom_angle
_geom_angle_site_symmetry_1
_geom_angle_site_symmetry_3
O1 Cd1 O1 83.42(11) . 2_753
O1 Cd1 O3 123.18(6) . .
O1 Cd1 O3 95.57(6) 2_753 .
O1 Cd1 O3 95.57(6) . 2_753
O1 Cd1 O3 123.18(6) 2_753 2_753
O3 Cd1 O3 128.86(8) . 2_753
O1 Cd1 O4 177.53(5) . .
O1 Cd1 O4 96.73(8) 2_753 .
O3 Cd1 O4 54.35(5) . .
O3 Cd1 O4 86.41(6) 2_753 .
O1 Cd1 O4 96.73(8) . 2_753
O1 Cd1 O4 177.53(5) 2_753 2_753
O3 Cd1 O4 86.41(6) . 2_753
O3 Cd1 O4 54.35(5) 2_753 2_753
O4 Cd1 O4 83.22(10) . 2_753
O1 Cd1 O2 85.89(8) . 2_753
O1 Cd1 O2 52.40(6) 2_753 2_753
O3 Cd1 O2 136.29(6) . 2_753
O3 Cd1 O2 70.82(5) 2_753 2_753
O4 Cd1 O2 96.17(6) . 2_753
O4 Cd1 O2 125.14(6) 2_753 2_753
O1 Cd1 O2 52.40(6) . .
O1 Cd1 O2 85.89(8) 2_753 .
O3 Cd1 O2 70.82(5) . .
O3 Cd1 O2 136.29(6) 2_753 .
O4 Cd1 O2 125.14(6) . .
O4 Cd1 O2 96.17(6) 2_753 .
O2 Cd1 O2 125.64(9) 2_753 .
O1 Cd1 C5 150.42(7) . .
O1 Cd1 C5 99.67(7) 2_753 .
O3 Cd1 C5 27.49(5) . .
O3 Cd1 C5 106.69(6) 2_753 .
O4 Cd1 C5 27.11(6) . .
O4 Cd1 C5 81.42(6) 2_753 .
O2 Cd1 C5 119.43(6) 2_753 .
O2 Cd1 C5 98.26(6) . .
O1 Cd1 C5 99.67(7) . 2_753
O1 Cd1 C5 150.42(7) 2_753 2_753
O3 Cd1 C5 106.69(6) . 2_753
O3 Cd1 C5 27.49(5) 2_753 2_753
O4 Cd1 C5 81.42(6) . 2_753
O4 Cd1 C5 27.11(6) 2_753 2_753
O2 Cd1 C5 98.26(6) 2_753 2_753
O2 Cd1 C5 119.43(6) . 2_753
C5 Cd1 C5 91.95(9) . 2_753
O1 Cd1 Li1 89.61(9) . 1_655
O1 Cd1 Li1 87.82(9) 2_753 1_655
O3 Cd1 Li1 147.21(8) . 1_655
O3 Cd1 Li1 35.44(8) 2_753 1_655
O4 Cd1 Li1 92.86(8) . 1_655
O4 Cd1 Li1 89.71(8) 2_753 1_655
O2 Cd1 Li1 35.42(8) 2_753 1_655
O2 Cd1 Li1 141.95(8) . 1_655
C5 Cd1 Li1 119.80(9) . 1_655
C5 Cd1 Li1 62.92(9) 2_753 1_655
O1 Cd1 Li1 87.82(9) . .
O1 Cd1 Li1 89.61(9) 2_753 .
O3 Cd1 Li1 35.44(8) . .
O3 Cd1 Li1 147.21(8) 2_753 .
O4 Cd1 Li1 89.71(8) . .
O4 Cd1 Li1 92.86(8) 2_753 .
O2 Cd1 Li1 141.95(8) 2_753 .
O2 Cd1 Li1 35.42(8) . .
C5 Cd1 Li1 62.92(9) . .
C5 Cd1 Li1 119.80(9) 2_753 .
Li1 Cd1 Li1 176.55(19) 1_655 .
C1 O1 Cd1 97.66(15) . .
C1 O2 Li1 171.4(2) . .
C1 O2 Cd1 84.71(15) . .
Li1 O2 Cd1 92.36(10) . .
C5 O3 Li1 166.60(17) . .
C5 O3 Cd1 93.38(12) . .
Li1 O3 Cd1 99.91(11) . .
C5 O4 Cd1 89.56(13) . .
C11 O5 O5 52.1(3) . 2_753
C9 N1 C9 143.2(13) 2_854 .
C9 N1 C10 97.3(8) 2_854 .
C9 N1 C10 101.8(8) . .
C9 N1 C10 101.8(8) 2_854 2_854
C9 N1 C10 97.3(8) . 2_854
C10 N1 C10 117.0(12) . 2_854
O2 C1 O1 123.1(2) . .
O2 C1 C2 118.2(2) . .
O1 C1 C2 118.7(2) . .
C3 C2 C4 119.8(2) . .
C3 C2 C1 120.7(2) . .
C4 C2 C1 119.5(2) . .
C2 C3 C4 120.0(2) . 7_654
C2 C3 H3 116.9 . .
C4 C3 H3 123.1 7_654 .
C3 C4 C2 120.2(2) 7_654 .
C3 C4 H4 117.3 7_654 .
C2 C4 H4 122.5 . .
O4 C5 O3 121.55(19) . .
O4 C5 C6 120.09(18) . .
O3 C5 C6 118.36(18) . .
O4 C5 Cd1 63.32(11) . .
O3 C5 Cd1 59.12(10) . .
C6 C5 Cd1 169.37(14) . .
C7 C6 C8 119.24(19) . .
C7 C6 C5 120.82(18) . .
C8 C6 C5 119.92(18) . .
C8 C7 C6 120.12(19) 5_653 .
C8 C7 H7 118.6 5_653 .
C6 C7 H7 121.1 . .
C7 C8 C6 120.63(19) 5_653 .
C7 C8 H8 118.0 5_653 .
C6 C8 H8 121.3 . .
N1 C9 H9A 109.5 . .
N1 C9 H9B 109.5 . .
H9A C9 H9B 109.5 . .
N1 C9 H9C 109.5 . .
H9A C9 H9C 109.5 . .
H9B C9 H9C 109.5 . .
N1 C10 H10A 109.5 . .
N1 C10 H10B 109.5 . .
H10A C10 H10B 109.5 . .
N1 C10 H10C 109.5 . .
H10A C10 H10C 109.5 . .
H10B C10 H10C 109.5 . .
O5 C11 O5 75.8(7) . 2_753
O2 Li1 O2 110.4(3) . 2_653
O2 Li1 O3 96.81(8) . .
O2 Li1 O3 122.50(8) 2_653 .
O2 Li1 O3 122.50(8) . 2_653
O2 Li1 O3 96.81(8) 2_653 2_653
O3 Li1 O3 109.9(3) . 2_653
O2 Li1 Cd1 130.31(16) . 1_455
O2 Li1 Cd1 52.22(6) 2_653 1_455
O3 Li1 Cd1 132.60(17) . 1_455
O3 Li1 Cd1 44.65(5) 2_653 1_455
O2 Li1 Cd1 52.22(6) . .
O2 Li1 Cd1 130.31(16) 2_653 .
O3 Li1 Cd1 44.65(5) . .
O3 Li1 Cd1 132.60(17) 2_653 .
Cd1 Li1 Cd1 176.55(19) 1_455 .

loop_
_geom_bond_atom_site_label_1
_geom_bond_atom_site_label_2
_geom_bond_distance
_geom_bond_site_symmetry_2
Cd1 O1 2.3245(18) .
Cd1 O1 2.3245(18) 2_753
Cd1 O3 2.3523(15) .
Cd1 O3 2.3523(15) 2_753
Cd1 O4 2.4448(16) .
Cd1 O4 2.4448(16) 2_753
Cd1 O2 2.608(2) 2_753
Cd1 O2 2.608(2) .
Cd1 C5 2.736(2) .
Cd1 C5 2.7359(19) 2_753
Cd1 Li1 3.2969(2) 1_655
Cd1 Li1 3.2969(2) .
O1 C1 1.252(3) .
O2 C1 1.242(3) .
O2 Li1 1.913(4) .
O3 C5 1.265(2) .
O3 Li1 1.941(4) .
O4 C5 1.247(3) .
O5 C11 1.395(9) .
O5 O5 1.715(11) 2_753
N1 C9 1.337(8) 2_854
N1 C9 1.337(8) .
N1 C10 1.597(9) .
N1 C10 1.597(9) 2_854
C1 C2 1.511(3) .
C2 C3 1.381(3) .
C2 C4 1.399(3) .
C3 C4 1.382(3) 7_654
C3 H3 0.8571 .
C4 C3 1.382(3) 7_654
C4 H4 1.0070 .
C5 C6 1.497(3) .
C6 C7 1.388(3) .
C6 C8 1.394(3) .
C7 C8 1.383(3) 5_653
C7 H7 0.9395 .
C8 C7 1.383(3) 5_653
C8 H8 0.9425 .
C9 H9A 0.9600 .
C9 H9B 0.9600 .
C9 H9C 0.9600 .
C10 H10A 0.9600 .
C10 H10B 0.9600 .
C10 H10C 0.9600 .
C11 O5 1.395(9) 2_753
Li1 O2 1.913(4) 2_653
Li1 O3 1.941(4) 2_653
Li1 Cd1 3.2969(2) 1_455
